data_4319480
loop_
_publ_author_name
'Hong Zhang'
'Ximin Wang'
'David E. Zelmon'
'Boon K. Teo'

_publ_contact_author
;
Hong Zhang
AFRL/MLPO
WPAFB, OH 45433

Boon K. Teo
Department of Chemistry
University of Illinois at Chicago
Chicago, IL 60607
;
_publ_contact_author_email ' h.zhang@ml.afrl.af.mil or boonkteo@uic.edu'
_publ_contact_author_fax ' 937-255- 4913'
_publ_contact_author_phone ' 937-255-4474 x3242 or 312-996-9422'
_publ_section_title
;
 Synthesis and Structure of [(DB24C8)Na][Cd(SCN)3]. Formation of a Novel
 Linear Cd...Cd...Cd Chain with a mer-CdN3S3 Coordination Configuration
 and a New Coiled [(DB24C8)Na]+ Cation
;
_journal_name_full 'Inorganic Chemistry'
_journal_page_first 1501
_journal_page_last 1507
_journal_paper_doi 10.1021/ic0001762
_journal_volume 40
_journal_year 2001
_chemical_formula_sum 'C27 H32 Cd N3 Na O8 S3'
_space_group_IT_number 9
_symmetry_cell_setting monoclinic
_symmetry_Int_Tables_number 9
_symmetry_space_group_name_Hall 'C -2yc'
_symmetry_space_group_name_H-M 'C 1 c 1'
_audit_creation_method 'from TEXRAY.INF file'
_cell_angle_alpha 90
_cell_angle_beta 119.87(3)
_cell_angle_gamma 90
_cell_formula_units_Z 4.00
_cell_length_a 16.110(8)
_cell_length_b 20.380(5)
_cell_length_c 11.01(1)
_cell_measurement_reflns_used 15
_cell_measurement_temperature 23.0
_cell_measurement_theta_max 24.80
_cell_measurement_theta_min 22.08
_cell_volume 3135(3)
_computing_cell_refinement 'MSC/AFC Diffractometer Control'
_computing_data_collection 'MSC/AFC Diffractometer Control'
_computing_data_reduction 'teXsan: PROCESS (MSC)'
_computing_publication_material 'teXsan: FINISH (MSC)'
_computing_structure_refinement 'teXsan: LS (MSC)'
_computing_structure_solution SIR88
_diffrn_ambient_temperature 23.0
_diffrn_measurement_device AFC7R
_diffrn_measurement_method 'omega/2-theta scans'
_diffrn_radiation_monochromator graphite
_diffrn_radiation_source 'X-ray tube'
_diffrn_radiation_type MoKalpha
_diffrn_radiation_wavelength 0.7107
_diffrn_reflns_av_R_equivalents 8.32
_diffrn_reflns_limit_h_max 19
_diffrn_reflns_limit_h_min 0
_diffrn_reflns_limit_k_max 23
_diffrn_reflns_limit_k_min 0
_diffrn_reflns_limit_l_max 0
_diffrn_reflns_limit_l_min -4
_diffrn_reflns_number 3296
_diffrn_reflns_theta_max 26.0056
_diffrn_standards_decay_% 0.13
_diffrn_standards_interval_count 150
_diffrn_standards_number 3
_exptl_absorpt_coefficient_mu_cm 9.633
_exptl_absorpt_correction_T_max 0.998
_exptl_absorpt_correction_T_min 0.968
_exptl_absorpt_correction_type psi-scan
_exptl_crystal_colour colorless
_exptl_crystal_density_diffrn 1.607
_exptl_crystal_description needle
_exptl_crystal_F_000 1544.00
_exptl_crystal_size_max 0.220
_exptl_crystal_size_mid 0.140
_exptl_crystal_size_min 0.120
_refine_diff_density_max 0.56520
_refine_diff_density_min -0.57360
_refine_ls_extinction_coef 0.70983
_refine_ls_extinction_method Zachariasen_type_2_Gaussian_isotropic
_refine_ls_goodness_of_fit_obs 2.000
_refine_ls_matrix_type full
_refine_ls_number_parameters 231
_refine_ls_number_reflns 1947
_refine_ls_number_restraints 0
_refine_ls_R_factor_obs 0.0510
_refine_ls_shift/esd_max 1.3110
_refine_ls_structure_factor_coef F
_refine_ls_weighting_scheme sigma
_refine_ls_wR_factor_obs 0.0520
_cod_data_source_file ic0001762.cif
_cod_data_source_block '[(DB24C8)Na][Cd(SCN)3]'
_cod_depositor_comments
;
The following automatic conversions were performed:

'_atom_site_thermal_displace_type' tag value 'Uij' was replaced with
'Uani' value 75 times.

Automatic conversion script
Id: cif_fix_values 1646 2011-03-28 12:23:43Z adriana 
;
_cod_original_cell_volume 3134(3)
_cod_original_sg_symbol_H-M 'C c '
_cod_database_code 4319480

loop_
_symmetry_equiv_pos_as_xyz
'   +x,   +y,   +z'
'   +x,   -y,1/2+z'
'   1/2+x,   1/2+y,   +z'
'   1/2+x,   1/2-y,1/2+z'

loop_
_atom_site_aniso_label
_atom_site_aniso_U_11
_atom_site_aniso_U_22
_atom_site_aniso_U_33
_atom_site_aniso_U_12
_atom_site_aniso_U_13
_atom_site_aniso_U_23
Cd1 0.0460(3) 0.0390(3) 0.0471(3) 0.0082(3) 0.0263(2) 0.0103(3)
S1 0.059(2) 0.031(2) 0.044(2) 0.006(2) 0.019(1) -0.011(2)
S2 0.058(2) 0.053(2) 0.038(2) 0.012(2) 0.017(1) 0.004(2)
S3 0.047(2) 0.043(2) 0.036(1) -0.011(1) 0.025(1) 0.004(1)
Na1 0.032(2) 0.037(2) 0.033(2) -0.003(5) 0.010(1) 0.001(5)
N1 0.028(4) 0.078(9) 0.028(5) 0.021(5) 0.013(3) 0.000(5)
N2 0.064(6) 0.18(2) 0.048(5) 0.026(8) 0.043(4) 0.059(7)
N3 0.078(8) 0.067(9) 0.060(7) 0.005(7) 0.035(5) 0.030(6)
C1 0.046(7) 0.022(7) 0.072(9) -0.018(6) 0.018(6) 0.020(6)
C2 0.033(5) 0.034(6) 0.09(1) 0.008(7) 0.031(6) 0.008(7)
C3 0.013(5) 0.062(9) 0.028(5) -0.004(5) 0.011(3) -0.026(5)

loop_
_atom_site_label
_atom_site_fract_x
_atom_site_fract_y
_atom_site_fract_z
_atom_site_U_iso_or_equiv
_atom_site_thermal_displace_type
_atom_site_calc_flag
_atom_site_calc_attached_atom
Cd1 0.6811 0.0002(1) 0.7687 0.0427 Uani ? ?
S1 0.8107(3) 0.0795(2) 0.7504(4) 0.0478 Uani ? ?
S2 0.7200(3) -0.1084(2) 0.6562(4) 0.0526 Uani ? ?
S3 0.5532(2) -0.0802(2) 0.7913(3) 0.0407 Uani ? ?
Na1 1.1830(8) -0.1351(2) 1.0208(10) 0.0367 Uani ? ?
O1 1.2408(5) -0.0977(4) 1.2770(8) 0.031(2) Uani ? ?
O2 1.3048(6) -0.0475(4) 1.1041(8) 0.036(2) Uani ? ?
O3 1.3486(6) -0.1787(5) 1.1218(9) 0.044(3) Uani ? ?
O4 1.2043(5) -0.2127(4) 0.8627(8) 0.031(2) Uani ? ?
O5 1.1136(6) -0.1050(4) 0.7687(8) 0.040(2) Uani ? ?
O6 1.0640(6) -0.0442(5) 0.9455(9) 0.042(2) Uani ? ?
O7 1.0174(6) -0.1752(5) 0.9195(9) 0.040(2) Uani ? ?
O8 1.1689(6) -0.2195(4) 1.1611(9) 0.043(2) Uani ? ?
N1 0.7922(7) -0.0342(7) 0.992(1) 0.0449 Uani ? ?
N2 0.6475(9) 0.0904(9) 0.876(1) 0.0916 Uani ? ?
N3 0.5648(10) 0.0328(7) 0.533(1) 0.0677 Uani ? ?
C1 0.8036(9) 0.0524(6) 0.606(2) 0.0515 Uani ? ?
C2 0.674(1) -0.0933(6) 0.490(2) 0.0524 Uani ? ?
C3 0.5646(7) -0.0539(7) 0.939(1) 0.0339 Uani ? ?
C11 1.2986(9) -0.0416(6) 1.324(1) 0.040(3) Uani ? ?
C12 1.2964(9) -0.0073(7) 1.207(1) 0.039(3) Uani ? ?
C13 1.3962(9) -0.0619(7) 1.128(1) 0.044(3) Uani ? ?
C14 1.389(1) -0.1312(9) 1.063(2) 0.066(5) Uani ? ?
C15 1.3498(9) -0.2410(7) 1.065(1) 0.043(3) Uani ? ?
C16 1.2851(9) -0.2556(7) 0.926(1) 0.042(3) Uani ? ?
C17 1.1439(8) -0.2088(6) 0.724(1) 0.029(3) Uani ? ?
C18 1.130(1) -0.2593(9) 0.632(2) 0.062(5) Uani ? ?
C19 1.0635(8) -0.2628(6) 0.502(1) 0.032(3) Uani ? ?
C20 1.023(1) -0.1923(9) 0.426(2) 0.067(5) Uani ? ?
C21 1.0287(10) -0.1499(7) 0.526(1) 0.055(4) Uani ? ?
C22 1.0984(9) -0.1475(7) 0.665(1) 0.042(4) Uani ? ?
C23 1.0476(8) -0.0486(6) 0.715(1) 0.034(3) Uani ? ?
C24 1.0734(9) -0.0074(7) 0.850(1) 0.043(4) Uani ? ?
C25 0.9624(8) -0.0712(6) 0.880(1) 0.039(3) Uani ? ?
C26 0.9662(8) -0.1316(6) 0.956(1) 0.035(3) Uani ? ?
C27 1.0231(8) -0.2443(7) 0.956(1) 0.037(3) Uani ? ?
C28 1.0710(8) -0.2453(7) 1.132(1) 0.040(3) Uani ? ?
C29 1.2256(9) -0.2160(7) 1.315(1) 0.046(4) Uani ? ?
C30 1.2451(8) -0.2677(6) 1.400(1) 0.033(3) Uani ? ?
C31 1.302(1) -0.2469(8) 1.558(2) 0.065(5) Uani ? ?
C32 1.3482(8) -0.2022(6) 1.596(1) 0.036(3) Uani ? ?
C33 1.3185(8) -0.1440(6) 1.511(1) 0.037(3) Uani ? ?
C34 1.2664(8) -0.1554(6) 1.365(1) 0.030(3) Uani ? ?
H 1.3157 -0.2966 1.6028 0.0760 Uani ? ?
H 1.2126 -0.3023 1.3665 0.0760 Uani ? ?
H 1.4412 -0.0612 1.2231 0.0760 Uani ? ?
H 1.4502 -0.1462 1.0819 0.0760 Uani ? ?
H 1.3476 -0.1302 0.9622 0.0760 Uani ? ?
H 1.0304 0.0294 0.8231 0.0760 Uani ? ?
H 1.1369 0.0087 0.8890 0.0760 Uani ? ?
H 1.0583 -0.0237 0.6515 0.0760 Uani ? ?
H 0.9832 -0.0626 0.6715 0.0760 Uani ? ?
H 1.2625 -0.2987 0.9221 0.0760 Uani ? ?
H 1.3174 -0.2534 0.8728 0.0760 Uani ? ?
H 1.4118 -0.2435 1.0746 0.0760 Uani ? ?
H 1.3418 -0.2715 1.1198 0.0760 Uani ? ?
H 1.3477 0.0233 1.2431 0.0760 Uani ? ?
H 1.2373 0.0157 1.1581 0.0760 Uani ? ?
H 1.2185 0.0087 1.1461 0.0760 Uani ? ?
H 1.3625 -0.0535 1.3892 0.0760 Uani ? ?
H 1.0741 -0.2882 1.1675 0.0760 Uani ? ?
H 1.0396 -0.2166 1.1616 0.0760 Uani ? ?
H 0.9616 -0.2651 0.9106 0.0760 Uani ? ?
H 1.0634 -0.2683 0.9288 0.0760 Uani ? ?
H 0.9033 -0.1463 0.9234 0.0760 Uani ? ?
H 0.9981 -0.1230 1.0520 0.0760 Uani ? ?
H 0.9225 -0.0404 0.8896 0.0760 Uani ? ?
H 0.9391 -0.0810 0.7844 0.0760 Uani ? ?
H 1.0036 -0.0999 0.4665 0.0760 Uani ? ?
H 1.0036 -0.0999 0.4665 0.0760 Uani ? ?
H 1.0405 -0.3043 0.4533 0.0760 Uani ? ?
H 1.1701 -0.2970 0.6716 0.0760 Uani ? ?
H 1.3585 -0.1082 1.5372 0.0760 Uani ? ?
H 1.3585 -0.1082 1.5372 0.0760 Uani ? ?
H 1.3157 -0.2966 1.6028 0.0760 Uani ? ?

loop_
_atom_type_symbol
_atom_type_oxidation_number
_atom_type_number_in_cell
_atom_type_scat_dispersion_real
_atom_type_scat_dispersion_imag
_atom_type_scat_source
C 0 108 0.003 0.002 'International Tables'
O 0 32 0.011 0.006 'International Tables'
N 0 12 0.006 0.003 'International Tables'
Cd 0 4 -0.807 1.202 'International Tables'
S 0 12 0.125 0.123 'International Tables'
H 0 128 0.000 0.000 'International Tables'
Na 0 4 0.036 0.025 'International Tables'

loop_
_geom_angle_atom_site_label_1
_geom_angle_atom_site_label_2
_geom_angle_atom_site_label_3
_geom_angle
_geom_angle_site_symmetry_1
_geom_angle_site_symmetry_2
_geom_angle_site_symmetry_3
_geom_angle_publ_flag
S1 CD1 S2 95.1(1) ? ? ? yes
S1 CD1 S3 179.0(1) ? ? ? yes
S1 CD1 N1 92.5(3) ? ? ? yes
S1 CD1 N2 87.1(3) ? ? ? yes
S1 CD1 N3 88.3(4) ? ? ? yes
S2 CD1 S3 84.8(1) ? ? ? yes
S2 CD1 N1 90.3(3) ? ? ? yes
S2 CD1 N2 176.9(4) ? ? ? yes
S2 CD1 N3 88.1(4) ? ? ? yes
S3 CD1 N1 86.6(3) ? ? ? yes
S3 CD1 N2 92.9(4) ? ? ? yes
S3 CD1 N3 92.6(3) ? ? ? yes
N1 CD1 N2 87.4(4) ? ? ? yes
N1 CD1 N3 178.3(6) ? ? ? yes
N2 CD1 N3 94.1(5) ? ? ? yes
CD1 S1 C1 100.7(5) ? ? ? yes
CD1 S2 C2 106.1(5) ? ? ? yes
CD1 S3 C3 100.2(5) ? ? ? yes
O1 NA1 O2 66.2(3) ? ? ? yes
O1 NA1 O3 84.0(4) ? ? ? yes
O1 NA1 O4 147.1(4) ? ? ? yes
O1 NA1 O5 148.5(3) ? ? ? yes
O1 NA1 O6 86.8(4) ? ? ? yes
O1 NA1 O7 108.1(5) ? ? ? yes
O1 NA1 O8 67.0(4) ? ? ? yes
O2 NA1 O3 67.3(4) ? ? ? yes
O2 NA1 O4 110.9(5) ? ? ? yes
O2 NA1 O5 93.9(4) ? ? ? yes
O2 NA1 O6 85.6(2) ? ? ? yes
O2 NA1 O7 152.9(4) ? ? ? yes
O2 NA1 O8 126.4(4) ? ? ? yes
O3 NA1 O4 66.2(4) ? ? ? yes
O3 NA1 O5 111.8(5) ? ? ? yes
O3 NA1 O6 152.9(4) ? ? ? yes
O3 NA1 O7 139.7(2) ? ? ? yes
O3 NA1 O8 83.1(4) ? ? ? yes
O4 NA1 O5 61.5(3) ? ? ? yes
O4 NA1 O6 126.1(4) ? ? ? yes
O4 NA1 O7 88.1(4) ? ? ? yes
O4 NA1 O8 94.8(3) ? ? ? yes
O5 NA1 O6 66.7(4) ? ? ? yes
O5 NA1 O7 78.1(4) ? ? ? yes
O5 NA1 O8 139.3(4) ? ? ? yes
O6 NA1 O7 67.4(4) ? ? ? yes
O6 NA1 O8 116.3(5) ? ? ? yes
O7 NA1 O8 68.0(4) ? ? ? yes
NA1 O1 C11 116.9(7) ? ? ? yes
NA1 O1 C34 108.4(6) ? ? ? yes
C11 O1 C34 120.0(8) ? ? ? yes
NA1 O2 C12 109.3(8) ? ? ? yes
NA1 O2 C13 119.3(8) ? ? ? yes
C12 O2 C13 118.0(9) ? ? ? yes
NA1 O3 C14 100.1(8) ? ? ? yes
NA1 O3 C15 111.7(7) ? ? ? yes
C14 O3 C15 106(1) ? ? ? yes
NA1 O4 C16 117.0(7) ? ? ? yes
NA1 O4 C17 118.7(7) ? ? ? yes
C16 O4 C17 124.1(10) ? ? ? yes
NA1 O5 C22 124.9(8) ? ? ? yes
NA1 O5 C23 118.0(7) ? ? ? yes
C22 O5 C23 111.7(9) ? ? ? yes
NA1 O6 C24 107.7(9) ? ? ? yes
NA1 O6 C25 110.9(7) ? ? ? yes
C24 O6 C25 110.0(8) ? ? ? yes
NA1 O7 C26 108.6(7) ? ? ? yes
NA1 O7 C27 107.0(6) ? ? ? yes
C26 O7 C27 120(1) ? ? ? yes
NA1 O8 C28 121.7(7) ? ? ? yes
NA1 O8 C29 120.2(8) ? ? ? yes
C28 O8 C29 104.0(9) ? ? ? yes
CD1 N1 C1 144.9(10) ? ? ? yes
CD1 N2 C2 123(1) ? ? ? yes
CD1 N3 C3 137(1) ? ? ? yes
S1 C1 N1 175(1) ? ? ? yes
S2 C2 N2 171(1) ? ? ? yes
S3 C3 N3 173(1) ? ? ? yes
O1 C11 C12 110.3(10) ? ? ? yes
O2 C12 C11 116(1) ? ? ? yes
O2 C13 C14 105(1) ? ? ? yes
O3 C14 C13 110(1) ? ? ? yes
O3 C15 C16 120(1) ? ? ? yes
O4 C16 C15 114(1) ? ? ? yes
O4 C17 C18 123(1) ? ? ? yes
O4 C17 C22 119(1) ? ? ? yes
C18 C17 C22 117(1) ? ? ? yes
C17 C18 C19 126(1) ? ? ? yes
C18 C19 C20 114(1) ? ? ? yes
C19 C20 C21 106(1) ? ? ? yes
C20 C21 C22 127(1) ? ? ? yes
O5 C22 C17 109(1) ? ? ? yes
O5 C22 C21 131(1) ? ? ? yes
C17 C22 C21 115(1) ? ? ? yes
O5 C23 C24 103.9(9) ? ? ? yes
O6 C24 C23 110(1) ? ? ? yes
O6 C25 C26 107.6(9) ? ? ? yes
O7 C26 C25 103(1) ? ? ? yes
O7 C27 C28 105.0(9) ? ? ? yes
O8 C28 C27 94.2(9) ? ? ? yes
O8 C29 C30 124(1) ? ? ? yes
O8 C29 C34 113(1) ? ? ? yes
C30 C29 C34 121(1) ? ? ? yes
C29 C30 C31 111(1) ? ? ? yes
C30 C31 C32 122(1) ? ? ? yes
C31 C32 C33 119(1) ? ? ? yes
C32 C33 C34 114(1) ? ? ? yes
O1 C34 C29 122.9(10) ? ? ? yes
O1 C34 C33 115(1) ? ? ? yes
C29 C34 C33 119(1) ? ? ? yes

loop_
_geom_bond_atom_site_label_1
_geom_bond_atom_site_label_2
_geom_bond_distance
_geom_bond_site_symmetry_1
_geom_bond_site_symmetry_2
_geom_bond_publ_flag
CD1 S1 2.726(5) ? ? yes
CD1 S2 2.757(5) ? ? yes
CD1 S3 2.740(4) ? ? yes
CD1 N1 2.319(10) ? ? yes
CD1 N2 2.38(2) ? ? yes
CD1 N3 2.41(1) ? ? yes
S1 C1 1.63(2) ? ? yes
S2 C2 1.62(2) ? ? yes
S3 C3 1.63(1) ? ? yes
NA1 O1 2.60(1) ? ? yes
NA1 O2 2.47(1) ? ? yes
NA1 O3 2.49(1) ? ? yes
NA1 O4 2.50(1) ? ? yes
NA1 O5 2.50(1) ? ? yes
NA1 O6 2.49(1) ? ? yes
NA1 O7 2.46(1) ? ? yes
NA1 O8 2.40(1) ? ? yes
O1 C11 1.40(1) ? ? yes
O1 C34 1.44(1) ? ? yes
O2 C12 1.46(2) ? ? yes
O2 C13 1.39(2) ? ? yes
O3 C14 1.48(2) ? ? yes
O3 C15 1.42(2) ? ? yes
O4 C16 1.43(1) ? ? yes
O4 C17 1.34(1) ? ? yes
O5 C22 1.36(2) ? ? yes
O5 C23 1.48(1) ? ? yes
O6 C24 1.36(2) ? ? yes
O6 C25 1.53(1) ? ? yes
O7 C26 1.40(2) ? ? yes
O7 C27 1.45(2) ? ? yes
O8 C28 1.54(1) ? ? yes
O8 C29 1.47(2) ? ? yes
N1 C1 1.23(2) ? ? yes
N2 C2 1.11(2) ? ? yes
N3 C3 1.12(2) ? ? yes
C11 C12 1.45(2) ? ? yes
C13 C14 1.56(2) ? ? yes
C15 C16 1.39(2) ? ? yes
C17 C18 1.38(2) ? ? yes
C17 C22 1.43(2) ? ? yes
C18 C19 1.29(2) ? ? yes
C19 C20 1.63(2) ? ? yes
C20 C21 1.37(2) ? ? yes
C21 C22 1.37(2) ? ? yes
C23 C24 1.57(2) ? ? yes
C25 C26 1.47(2) ? ? yes
C27 C28 1.69(2) ? ? yes
C29 C30 1.34(2) ? ? yes
C29 C34 1.38(2) ? ? yes
C30 C31 1.57(2) ? ? yes
C31 C32 1.12(2) ? ? yes
C32 C33 1.43(2) ? ? yes
C33 C34 1.42(2) ? ? yes
